data_9000781
loop_
_publ_author_name
'Manchetti, S.'
'Sabelli, C.'

_publ_section_title
;
 The crystal structure of klebelsbergite Sb4O4(OH)2SO4
;
_journal_name_full 'American Mineralogist'
_journal_page_first 931
_journal_page_last 935
_journal_volume 65
_journal_year 1980
_chemical_formula_sum 'H2 O10 S Sb4'
_chemical_name_mineral Klebelsbergite
_space_group_IT_number 29
_symmetry_space_group_name_Hall 'P 2c -2ac'
_symmetry_space_group_name_H-M 'P c a 21'
_cell_angle_alpha 90
_cell_angle_beta 90
_cell_angle_gamma 90
_cell_formula_units_Z 4
_cell_length_a 5.766
_cell_length_b 11.274
_cell_length_c 14.887
_cell_volume 967.743
_database_code_amcsd 0000795
_exptl_crystal_density_diffrn 4.675
_cod_depositor_comments
;

2017-09-05
Z value inserted to be consistent with given formula
                 miguel
;
_cod_original_formula_sum 'Sb4 S O10 H2'
_cod_database_code 9000781

loop_
_space_group_symop_operation_xyz
x,y,z
1/2+x,-y,z
1/2-x,y,1/2+z
-x,-y,1/2+z

loop_
_atom_site_aniso_label
_atom_site_aniso_U_11
_atom_site_aniso_U_22
_atom_site_aniso_U_33
_atom_site_aniso_U_12
_atom_site_aniso_U_13
_atom_site_aniso_U_23
Sb1 0.00994 0.01867 0.01572 0.00165 0.00174 0.00085
Sb2 0.01011 0.01223 0.01010 0.00132 0.00000 0.00000
Sb3 0.00943 0.01288 0.01010 0.00165 -0.00087 0.00085
Sb4 0.01196 0.01674 0.01460 0.00263 0.00261 -0.00170
S 0.01078 0.02189 0.01235 -0.00033 -0.00304 0.00170
O1 0.03217 0.04185 0.00674 0.00132 0.00652 0.01105
O2 0.04851 0.01095 0.02695 -0.00066 -0.01392 -0.00085
O3 0.02307 0.09594 0.02807 -0.03491 0.00087 -0.02976
O4 0.02156 0.08049 0.01010 0.02536 0.00652 0.02381
O5 0.02796 0.01288 0.01684 0.01449 0.00043 0.00510
O6 0.01297 0.01674 0.00898 -0.00560 0.00957 0.00085
O7 0.00893 0.03928 0.00561 -0.01350 0.00565 -0.01020
O8 0.00438 0.01159 0.01123 0.00198 -0.00565 0.00425
O9 0.04514 0.02318 0.01572 -0.00856 -0.02522 0.00085
O10 0.01651 0.01030 0.01235 -0.00626 0.00913 -0.01105

loop_
_atom_site_label
_atom_site_fract_x
_atom_site_fract_y
_atom_site_fract_z
_atom_site_U_iso_or_equiv
Sb1 0.47890 0.35960 0.25000 ?
Sb2 0.39170 0.08740 0.09140 ?
Sb3 0.15260 0.40780 0.43220 ?
Sb4 0.04830 0.14120 0.26730 ?
S 0.67800 0.25950 0.50830 ?
O1 0.85250 0.25050 0.43120 ?
O2 0.64000 0.38770 0.52850 ?
O3 0.46270 0.20260 0.48490 ?
O4 0.77420 0.20150 0.58990 ?
O5 0.28560 0.46270 0.18230 ?
O6 0.30770 0.20260 0.18210 ?
O7 0.42380 0.49190 0.36570 ?
O8 0.11780 0.00690 0.16420 ?
O9 0.27230 0.05150 0.34130 ?
O10 0.19940 0.30880 0.32130 ?
H1 0.30100 0.51300 0.12900 0.05066
H2 0.33700 0.10100 0.38900 0.05066

loop_
_cod_related_entry_id
_cod_related_entry_database
_cod_related_entry_code
1 AMCSD 0000795
